data_4509160
loop_
_publ_author_name
'Weyna, David R.'
'Shattock, Tanise'
'Vishweshwar, Peddy'
'Zaworotko, Michael J.'

_publ_section_title
;
 Synthesis and Structural Characterization of Cocrystals and
 Pharmaceutical Cocrystals: Mechanochemistry vs Slow Evaporation from
 Solution
;
_journal_issue 2
_journal_name_full 'Crystal Growth &amp; Design'
_journal_page_first 1106
_journal_paper_doi 10.1021/cg800936d
_journal_volume 9
_journal_year 2009
_chemical_formula_moiety 'C12 H12 N2, C8 H6 O4'
_chemical_formula_sum 'C20 H18 N2 O4'
_chemical_formula_weight 350.36
_chemical_name_systematic
; 
 ? 
;
_space_group_IT_number 2
_symmetry_cell_setting triclinic
_symmetry_space_group_name_Hall '-P 1'
_symmetry_space_group_name_H-M 'P -1'
_atom_sites_solution_hydrogens geom
_atom_sites_solution_primary direct
_atom_sites_solution_secondary difmap
_audit_creation_method SHELXL-97
_cell_angle_alpha 100.783(4)
_cell_angle_beta 90.162(4)
_cell_angle_gamma 101.822(4)
_cell_formula_units_Z 2
_cell_length_a 6.9526(17)
_cell_length_b 7.4920(18)
_cell_length_c 17.118(4)
_cell_measurement_temperature 298(2)
_cell_volume 856.5(4)
_computing_cell_refinement 'Bruker SMART'
_computing_data_collection 'Bruker SMART'
_computing_data_reduction 'Bruker SAINT'
_computing_molecular_graphics 'Bruker SHELXTL'
_computing_publication_material 'Bruker SHELXTL'
_computing_structure_refinement 'SHELXL-97 (Sheldrick, 1997)'
_computing_structure_solution 'SHELXS-97 (Sheldrick, 1990)'
_diffrn_ambient_temperature 298(2)
_diffrn_measured_fraction_theta_full 0.974
_diffrn_measured_fraction_theta_max 0.974
_diffrn_measurement_device_type 'CCD area detector'
_diffrn_measurement_method 'phi and omega scans'
_diffrn_radiation_monochromator graphite
_diffrn_radiation_source 'fine-focus sealed tube'
_diffrn_radiation_type MoK\a
_diffrn_radiation_wavelength 0.71073
_diffrn_reflns_av_R_equivalents 0.0138
_diffrn_reflns_av_sigmaI/netI 0.0270
_diffrn_reflns_limit_h_max 8
_diffrn_reflns_limit_h_min -8
_diffrn_reflns_limit_k_max 9
_diffrn_reflns_limit_k_min -9
_diffrn_reflns_limit_l_max 21
_diffrn_reflns_limit_l_min -20
_diffrn_reflns_number 5002
_diffrn_reflns_theta_full 26.37
_diffrn_reflns_theta_max 26.37
_diffrn_reflns_theta_min 1.21
_exptl_absorpt_coefficient_mu 0.096
_exptl_absorpt_correction_T_max 1.000
_exptl_absorpt_correction_T_min 0.715
_exptl_absorpt_correction_type SADABS
_exptl_crystal_colour colorless
_exptl_crystal_density_diffrn 1.358
_exptl_crystal_density_meas 0
_exptl_crystal_density_method 'not measured'
_exptl_crystal_description rods
_exptl_crystal_F_000 368
_exptl_crystal_size_max 0.50
_exptl_crystal_size_mid 0.20
_exptl_crystal_size_min 0.15
_refine_diff_density_max 0.217
_refine_diff_density_min -0.277
_refine_diff_density_rms 0.049
_refine_ls_extinction_method none
_refine_ls_goodness_of_fit_ref 1.050
_refine_ls_hydrogen_treatment mixed
_refine_ls_matrix_type full
_refine_ls_number_parameters 235
_refine_ls_number_reflns 3417
_refine_ls_number_restraints 0
_refine_ls_restrained_S_all 1.050
_refine_ls_R_factor_all 0.0600
_refine_ls_R_factor_gt 0.0514
_refine_ls_shift/su_max 0.001
_refine_ls_shift/su_mean 0.000
_refine_ls_structure_factor_coef Fsqd
_refine_ls_weighting_details 'calc w=1/[\s^2^(Fo^2^)+(0.0879P)^2^+0.1189P] where P=(Fo^2^+2Fc^2^)/3'
_refine_ls_weighting_scheme calc
_refine_ls_wR_factor_gt 0.1405
_refine_ls_wR_factor_ref 0.1515
_reflns_number_gt 2860
_reflns_number_total 3417
_reflns_threshold_expression >2sigma(I)
_cod_data_source_file cg800936dsup6.cif
_cod_data_source_block ts504c
_cod_depositor_comments
;
The following automatic conversions were performed:

'_symmetry_cell_setting' value 'Triclinic' changed to 'triclinic'
according to /home/saulius/struct/CIF-dictionaries/cif_core.dic
dictionary named 'cif_core.dic' version 2.4.2 from 2011-04-26.

Automatic conversion script
Id: cif_fix_values 1891 2012-01-12 08:04:46Z andrius 
;
_cod_original_sg_symbol_H-M P-1
_cod_database_code 4509160

loop_
_symmetry_equiv_pos_as_xyz
'x, y, z'
'-x, -y, -z'

loop_
_atom_site_label
_atom_site_type_symbol
_atom_site_fract_x
_atom_site_fract_y
_atom_site_fract_z
_atom_site_U_iso_or_equiv
_atom_site_adp_type
_atom_site_occupancy
_atom_site_symmetry_multiplicity
_atom_site_calc_flag
_atom_site_refinement_flags
O1 O 0.62583(18) 1.22725(16) 0.34442(8) 0.0580(4) Uani 1 1 d .
O2 O 0.89079(17) 1.10361(15) 0.32271(8) 0.0572(4) Uani 1 1 d .
O3 O 0.83072(17) 0.44718(17) 0.19506(9) 0.0607(4) Uani 1 1 d .
O4 O 0.53290(17) 0.28119(16) 0.15247(8) 0.0573(4) Uani 1 1 d .
C1 C 0.5813(2) 0.9117(2) 0.27930(9) 0.0380(4) Uani 1 1 d .
C2 C 0.6687(2) 0.7613(2) 0.25402(9) 0.0376(3) Uani 1 1 d .
H2 H 0.8040 0.7749 0.2610 0.045 Uiso 1 1 calc R
C3 C 0.5542(2) 0.5901(2) 0.21823(9) 0.0378(3) Uani 1 1 d .
C4 C 0.3522(2) 0.5703(2) 0.20961(9) 0.0430(4) Uani 1 1 d .
H4 H 0.2747 0.4554 0.1871 0.052 Uiso 1 1 calc R
C5 C 0.2651(2) 0.7205(2) 0.23436(10) 0.0467(4) Uani 1 1 d .
H5 H 0.1297 0.7067 0.2279 0.056 Uiso 1 1 calc R
C6 C 0.3796(2) 0.8910(2) 0.26863(10) 0.0438(4) Uani 1 1 d .
H6 H 0.3212 0.9923 0.2846 0.053 Uiso 1 1 calc R
C7 C 0.7018(2) 1.0973(2) 0.31848(9) 0.0419(4) Uani 1 1 d .
C8 C 0.6547(2) 0.4334(2) 0.18851(9) 0.0420(4) Uani 1 1 d .
N11 N 0.7247(2) 1.01655(18) 0.09646(9) 0.0491(4) Uani 1 1 d .
C11 C 0.9145(3) 1.0367(2) 0.11745(10) 0.0489(4) Uani 1 1 d .
H11 H 0.9763 1.1459 0.1512 0.059 Uiso 1 1 calc R
C12 C 1.0231(3) 0.9046(2) 0.09175(10) 0.0467(4) Uani 1 1 d .
H12 H 1.1550 0.9253 0.1079 0.056 Uiso 1 1 calc R
C13 C 0.9348(2) 0.7399(2) 0.04143(10) 0.0442(4) Uani 1 1 d .
C14 C 0.7389(3) 0.7196(2) 0.01983(11) 0.0510(4) Uani 1 1 d .
H14 H 0.6733 0.6120 -0.0139 0.061 Uiso 1 1 calc R
C15 C 0.6403(3) 0.8593(2) 0.04828(11) 0.0523(4) Uani 1 1 d .
H15 H 0.5084 0.8424 0.0329 0.063 Uiso 1 1 calc R
C16 C 1.0556(3) 0.5971(2) 0.01249(13) 0.0593(5) Uani 1 1 d .
H16A H 1.1289 0.6330 -0.0322 0.071 Uiso 1 1 calc R
H16B H 1.1505 0.6002 0.0546 0.071 Uiso 1 1 calc R
H4O H 0.6071 0.1957 0.1348 0.071 Uiso 1 1 d R
H2O H 0.9566 1.2284 0.3508 0.071 Uiso 1 1 d R
N21 N 0.0867(2) 0.43156(18) 0.38541(8) 0.0481(4) Uani 1 1 d .
C21 C -0.0075(3) 0.5726(2) 0.40185(12) 0.0556(5) Uani 1 1 d .
H21 H -0.1421 0.5497 0.3903 0.067 Uiso 1 1 calc R
C22 C 0.0890(3) 0.7500(2) 0.43524(12) 0.0543(5) Uani 1 1 d .
H22 H 0.0190 0.8446 0.4455 0.065 Uiso 1 1 calc R
C23 C 0.2888(2) 0.7895(2) 0.45369(9) 0.0406(4) Uani 1 1 d .
C24 C 0.3844(3) 0.6426(2) 0.43619(11) 0.0477(4) Uani 1 1 d .
H24 H 0.5188 0.6611 0.4475 0.057 Uiso 1 1 calc R
C25 C 0.2787(3) 0.4681(2) 0.40175(11) 0.0494(4) Uani 1 1 d .
H25 H 0.3457 0.3717 0.3894 0.059 Uiso 1 1 calc R
C26 C 0.3914(2) 0.9863(2) 0.48882(10) 0.0437(4) Uani 1 1 d .
H26A H 0.3244 1.0291 0.5361 0.052 Uiso 1 1 calc R
H26B H 0.3776 1.0644 0.4508 0.052 Uiso 1 1 calc R

loop_
_atom_site_aniso_label
_atom_site_aniso_U_11
_atom_site_aniso_U_22
_atom_site_aniso_U_33
_atom_site_aniso_U_23
_atom_site_aniso_U_13
_atom_site_aniso_U_12
O1 0.0517(8) 0.0358(6) 0.0798(9) -0.0076(6) 0.0049(6) 0.0107(5)
O2 0.0398(7) 0.0355(6) 0.0846(9) -0.0114(6) -0.0021(6) 0.0020(5)
O3 0.0374(7) 0.0433(7) 0.0932(10) -0.0091(6) -0.0017(6) 0.0098(5)
O4 0.0454(7) 0.0365(6) 0.0796(9) -0.0155(6) -0.0107(6) 0.0088(5)
C1 0.0369(8) 0.0343(8) 0.0400(8) 0.0031(6) 0.0020(6) 0.0048(6)
C2 0.0302(7) 0.0356(7) 0.0438(8) 0.0027(6) 0.0018(6) 0.0040(6)
C3 0.0361(8) 0.0343(8) 0.0399(8) 0.0020(6) 0.0006(6) 0.0049(6)
C4 0.0358(8) 0.0376(8) 0.0490(9) -0.0004(7) -0.0041(6) 0.0006(6)
C5 0.0308(8) 0.0497(9) 0.0556(9) 0.0006(7) -0.0030(7) 0.0079(7)
C6 0.0404(9) 0.0402(8) 0.0498(9) 0.0015(7) 0.0021(7) 0.0126(7)
C7 0.0419(9) 0.0335(8) 0.0467(8) 0.0015(6) 0.0041(7) 0.0055(6)
C8 0.0403(9) 0.0337(8) 0.0474(8) -0.0006(6) -0.0012(6) 0.0045(6)
N11 0.0520(9) 0.0355(7) 0.0588(9) 0.0022(6) 0.0061(7) 0.0132(6)
C11 0.0555(11) 0.0354(8) 0.0517(9) -0.0001(7) -0.0003(7) 0.0078(7)
C12 0.0443(9) 0.0401(8) 0.0543(9) 0.0059(7) -0.0023(7) 0.0089(7)
C13 0.0464(9) 0.0320(8) 0.0549(9) 0.0074(7) 0.0075(7) 0.0101(7)
C14 0.0483(10) 0.0353(8) 0.0640(11) -0.0035(7) -0.0001(8) 0.0084(7)
C15 0.0423(9) 0.0400(9) 0.0726(12) 0.0019(8) -0.0009(8) 0.0124(7)
C16 0.0496(11) 0.0382(9) 0.0881(14) 0.0002(9) 0.0075(9) 0.0152(8)
N21 0.0445(8) 0.0346(7) 0.0574(8) -0.0014(6) -0.0012(6) 0.0000(6)
C21 0.0386(9) 0.0447(9) 0.0742(12) -0.0061(8) -0.0024(8) 0.0029(7)
C22 0.0417(10) 0.0387(9) 0.0758(12) -0.0058(8) 0.0024(8) 0.0085(7)
C23 0.0406(9) 0.0341(8) 0.0426(8) 0.0025(6) 0.0007(6) 0.0018(6)
C24 0.0394(9) 0.0375(8) 0.0617(10) 0.0024(7) -0.0076(7) 0.0046(7)
C25 0.0484(10) 0.0331(8) 0.0633(11) 0.0018(7) -0.0026(8) 0.0076(7)
C26 0.0427(9) 0.0304(8) 0.0528(9) -0.0003(7) -0.0012(7) 0.0028(6)

loop_
_atom_type_symbol
_atom_type_description
_atom_type_scat_dispersion_real
_atom_type_scat_dispersion_imag
_atom_type_scat_source
C C 0.0033 0.0016 'International Tables Vol C Tables 4.2.6.8 and 6.1.1.4'
H H 0.0000 0.0000 'International Tables Vol C Tables 4.2.6.8 and 6.1.1.4'
N N 0.0061 0.0033 'International Tables Vol C Tables 4.2.6.8 and 6.1.1.4'
O O 0.0106 0.0060 'International Tables Vol C Tables 4.2.6.8 and 6.1.1.4'

loop_
_geom_angle_atom_site_label_1
_geom_angle_atom_site_label_2
_geom_angle_atom_site_label_3
_geom_angle
_geom_angle_site_symmetry_1
_geom_angle_site_symmetry_3
C6 C1 C2 119.75(14) . .
C6 C1 C7 119.25(14) . .
C2 C1 C7 121.00(14) . .
C1 C2 C3 120.13(14) . .
C4 C3 C2 119.47(14) . .
C4 C3 C8 121.93(14) . .
C2 C3 C8 118.59(13) . .
C5 C4 C3 120.41(14) . .
C6 C5 C4 119.94(15) . .
C5 C6 C1 120.28(14) . .
O1 C7 O2 124.19(14) . .
O1 C7 C1 121.55(15) . .
O2 C7 C1 114.26(13) . .
O3 C8 O4 123.56(14) . .
O3 C8 C3 123.22(14) . .
O4 C8 C3 113.19(13) . .
C15 N11 C11 116.98(14) . .
N11 C11 C12 123.44(15) . .
C11 C12 C13 119.59(16) . .
C14 C13 C12 116.81(15) . .
C14 C13 C16 123.90(15) . .
C12 C13 C16 119.28(16) . .
C15 C14 C13 119.96(16) . .
N11 C15 C14 123.22(17) . .
C16 C16 C13 115.97(19) 2_765 .
C25 N21 C21 117.79(14) . .
N21 C21 C22 121.99(16) . .
C21 C22 C23 120.78(16) . .
C22 C23 C24 116.63(14) . .
C22 C23 C26 119.58(14) . .
C24 C23 C26 123.77(15) . .
C25 C24 C23 119.52(16) . .
N21 C25 C24 123.26(16) . .
C23 C26 C26 115.64(17) . 2_676

loop_
_geom_bond_atom_site_label_1
_geom_bond_atom_site_label_2
_geom_bond_distance
_geom_bond_site_symmetry_2
O1 C7 1.2146(19) .
O2 C7 1.306(2) .
O3 C8 1.210(2) .
O4 C8 1.3175(18) .
C1 C6 1.387(2) .
C1 C2 1.388(2) .
C1 C7 1.502(2) .
C2 C3 1.393(2) .
C3 C4 1.386(2) .
C3 C8 1.497(2) .
C4 C5 1.383(2) .
C5 C6 1.382(2) .
N11 C15 1.328(2) .
N11 C11 1.338(2) .
C11 C12 1.374(2) .
C12 C13 1.389(2) .
C13 C14 1.381(2) .
C13 C16 1.506(2) .
C14 C15 1.381(2) .
C16 C16 1.484(3) 2_765
N21 C25 1.325(2) .
N21 C21 1.340(2) .
C21 C22 1.376(2) .
C22 C23 1.383(2) .
C23 C24 1.386(2) .
C23 C26 1.510(2) .
C24 C25 1.383(2) .
C26 C26 1.519(3) 2_676

loop_
_geom_hbond_atom_site_label_D
_geom_hbond_atom_site_label_H
_geom_hbond_atom_site_label_A
_geom_hbond_distance_DH
_geom_hbond_distance_HA
_geom_hbond_distance_DA
_geom_hbond_angle_DHA
_geom_hbond_site_symmetry_A
O4 H4O N11 0.91 1.74 2.6470(18) 173.7 1_545
O2 H2O N21 0.98 1.61 2.5840(18) 171.2 1_665

loop_
_geom_torsion_atom_site_label_1
_geom_torsion_atom_site_label_2
_geom_torsion_atom_site_label_3
_geom_torsion_atom_site_label_4
_geom_torsion
_geom_torsion_site_symmetry_4
C6 C1 C2 C3 -0.2(2) .
C7 C1 C2 C3 179.62(13) .
C1 C2 C3 C4 -1.3(2) .
C1 C2 C3 C8 177.35(13) .
C2 C3 C4 C5 1.7(2) .
C8 C3 C4 C5 -176.91(14) .
C3 C4 C5 C6 -0.6(3) .
C4 C5 C6 C1 -0.9(3) .
C2 C1 C6 C5 1.3(2) .
C7 C1 C6 C5 -178.52(14) .
C6 C1 C7 O1 3.5(2) .
C2 C1 C7 O1 -176.26(15) .
C6 C1 C7 O2 -177.39(14) .
C2 C1 C7 O2 2.8(2) .
C4 C3 C8 O3 179.76(16) .
C2 C3 C8 O3 1.1(2) .
C4 C3 C8 O4 1.7(2) .
C2 C3 C8 O4 -176.93(13) .
C15 N11 C11 C12 0.0(3) .
N11 C11 C12 C13 -0.1(3) .
C11 C12 C13 C14 0.2(2) .
C11 C12 C13 C16 179.04(16) .
C12 C13 C14 C15 -0.1(3) .
C16 C13 C14 C15 -178.94(17) .
C11 N11 C15 C14 0.0(3) .
C13 C14 C15 N11 0.0(3) .
C14 C13 C16 C16 -24.7(3) 2_765
C12 C13 C16 C16 156.5(2) 2_765
C25 N21 C21 C22 -0.6(3) .
N21 C21 C22 C23 -0.4(3) .
C21 C22 C23 C24 0.5(3) .
C21 C22 C23 C26 178.83(17) .
C22 C23 C24 C25 0.2(2) .
C26 C23 C24 C25 -177.97(16) .
C21 N21 C25 C24 1.4(3) .
C23 C24 C25 N21 -1.3(3) .
C22 C23 C26 C26 176.83(18) 2_676
C24 C23 C26 C26 -5.0(3) 2_676
